data_1543483
loop_
_publ_author_name
'Sebbar, Nada Kheira'
'Ellouz, Mohamed'
'Mague, Joel T.'
'Ouzidan, Younes'
'Essassi, El Mokhtar'
'Zouihri, Hafid'

_publ_section_title
;
 2-[(2<i>Z</i>)-2-Benzylidene-3-oxo-3,4-dihydro-2<i>H</i>-1,4-benzothiazin-4-yl]acetic
 acid
;
_journal_coeditor_code HB4054
_journal_issue 6
_journal_name_full IUCrData
_journal_page_first x160863
_journal_paper_doi 10.1107/S2414314616008634
_journal_volume 1
_journal_year 2016
_chemical_formula_iupac 'C17 H13 N O3 S'
_chemical_formula_moiety 'C17 H13 N O3 S'
_chemical_formula_sum 'C17 H13 N O3 S'
_chemical_formula_weight 311.34
_chemical_name_systematic '2-[(2<i>Z</i>)-2-Benzylidene-3-oxo-3,4-dihydro-2<i>H</i>-1,4-benzothiazin-4-yl]acetic acid'
_space_group_crystal_system triclinic
_space_group_IT_number 2
_space_group_name_Hall '-P 1'
_space_group_name_H-M_alt 'P -1'
_symmetry_space_group_name_Hall '-P 1'
_symmetry_space_group_name_H-M 'P -1'
_atom_sites_solution_hydrogens mixed
_atom_sites_solution_primary direct
_atom_sites_solution_secondary difmap
_audit_creation_method SHELXL-2014/7
_cell_angle_alpha 78.2000(10)
_cell_angle_beta 73.3110(10)
_cell_angle_gamma 86.2420(10)
_cell_formula_units_Z 2
_cell_length_a 8.6760(3)
_cell_length_b 8.7882(3)
_cell_length_c 9.8142(4)
_cell_measurement_reflns_used 9893
_cell_measurement_temperature 150(2)
_cell_measurement_theta_max 74.65
_cell_measurement_theta_min 4.80
_cell_volume 701.61(4)
_computing_cell_refinement
;
<i>SAINT</i> (Bruker, 2015)
;
_computing_data_collection
;
<i>APEX2</i> (Bruker, 2015)
;
_computing_data_reduction
;
<i>SAINT</i> (Bruker, 2015)
;
_computing_molecular_graphics
;
PLATON (Spek, 2009)
;
_computing_publication_material
;
publCIF (Westrip, 2010)
;
_computing_structure_refinement
;
SHELXL2014 (Sheldrick, 2015b)
;
_computing_structure_solution
;
SHELXT (Sheldrick, 2015a)
;
_diffrn_ambient_temperature 150(2)
_diffrn_detector_area_resol_mean 10.4167
_diffrn_measured_fraction_theta_full 0.990
_diffrn_measured_fraction_theta_max 0.984
_diffrn_measurement_device_type 'Bruker D8 VENTURE PHOTON 100 CMOS'
_diffrn_measurement_method '\w scans'
_diffrn_radiation_monochromator mirror
_diffrn_radiation_type CuK\a
_diffrn_radiation_wavelength 1.54178
_diffrn_reflns_av_R_equivalents 0.0281
_diffrn_reflns_limit_h_max 10
_diffrn_reflns_limit_h_min -10
_diffrn_reflns_limit_k_max 10
_diffrn_reflns_limit_k_min -9
_diffrn_reflns_limit_l_max 12
_diffrn_reflns_limit_l_min -12
_diffrn_reflns_number 20850
_diffrn_reflns_theta_full 68.000
_diffrn_reflns_theta_max 74.643
_diffrn_reflns_theta_min 4.795
_exptl_absorpt_coefficient_mu 2.164
_exptl_absorpt_correction_T_max 0.83
_exptl_absorpt_correction_T_min 0.68
_exptl_absorpt_correction_type multi-scan
_exptl_absorpt_process_details
;
(<i>SADABS</i>; Bruker, 2015)
;
_exptl_crystal_colour colourless
_exptl_crystal_density_diffrn 1.474
_exptl_crystal_density_method 'not measured'
_exptl_crystal_description block
_exptl_crystal_F_000 324
_exptl_crystal_size_max 0.170
_exptl_crystal_size_mid 0.110
_exptl_crystal_size_min 0.090
_refine_diff_density_max 0.202
_refine_diff_density_min -0.321
_refine_ls_extinction_method none
_refine_ls_goodness_of_fit_ref 1.044
_refine_ls_hydrogen_treatment mixed
_refine_ls_matrix_type full
_refine_ls_number_parameters 203
_refine_ls_number_reflns 2816
_refine_ls_number_restraints 0
_refine_ls_restrained_S_all 1.044
_refine_ls_R_factor_all 0.0333
_refine_ls_R_factor_gt 0.0321
_refine_ls_shift/su_max 0.001
_refine_ls_shift/su_mean 0.000
_refine_ls_structure_factor_coef Fsqd
_refine_ls_weighting_details 'w=1/[\s^2^(Fo^2^)+(0.0431P)^2^+0.2923P] where P=(Fo^2^+2Fc^2^)/3'
_refine_ls_weighting_scheme calc
_refine_ls_wR_factor_gt 0.0821
_refine_ls_wR_factor_ref 0.0831
_reflns_number_gt 2698
_reflns_number_total 2816
_reflns_threshold_expression 'I > 2\s(I)'
_cod_data_source_file hb4054sup1.cif
_cod_data_source_block I
_cod_database_code 1543483
_shelx_space_group_comment
;
The symmetry employed for this shelxl refinement is uniquely defined
by the following loop, which should always be used as a source of
symmetry information in preference to the above space-group names.
They are only intended as comments.
;
_shelx_estimated_absorpt_t_min 0.710
_shelx_estimated_absorpt_t_max 0.829

loop_
_space_group_symop_operation_xyz
'x, y, z'
'-x, -y, -z'

loop_
_atom_site_type_symbol
_atom_site_label
_atom_site_fract_x
_atom_site_fract_y
_atom_site_fract_z
_atom_site_U_iso_or_equiv
_atom_site_adp_type
_atom_site_calc_flag
_atom_site_occupancy
S S1 0.61329(4) 0.52854(4) 0.64991(3) 0.02465(11) Uani d 1
O O1 0.73459(11) 0.46100(11) 1.01298(10) 0.0243(2) Uani d 1
O O2 1.08484(12) 0.38446(11) 0.88403(10) 0.0264(2) Uani d 1
H H2A 1.159(3) 0.417(3) 0.922(2) 0.056(6) Uiso d 1
O O3 1.06908(13) 0.17480(12) 1.06181(11) 0.0322(2) Uani d 1
N N1 0.80930(13) 0.32446(12) 0.83337(11) 0.0207(2) Uani d 1
C C1 0.85510(15) 0.31621(15) 0.68359(14) 0.0206(3) Uani d 1
C C2 0.98019(16) 0.21791(16) 0.62797(15) 0.0253(3) Uani d 1
H H2 1.0367 0.1572 0.6903 0.030 Uiso calc 1
C C3 1.02251(17) 0.20820(17) 0.48272(16) 0.0291(3) Uani d 1
H H3 1.1070 0.1400 0.4465 0.035 Uiso calc 1
C C4 0.94287(18) 0.29701(17) 0.38981(15) 0.0294(3) Uani d 1
H H4 0.9717 0.2894 0.2904 0.035 Uiso calc 1
C C5 0.82079(17) 0.39689(16) 0.44328(15) 0.0264(3) Uani d 1
H H5 0.7671 0.4596 0.3797 0.032 Uiso calc 1
C C6 0.77588(15) 0.40624(15) 0.58941(14) 0.0217(3) Uani d 1
C C7 0.66020(15) 0.57311(15) 0.79937(14) 0.0207(3) Uani d 1
C C8 0.73771(15) 0.45155(15) 0.88811(13) 0.0202(3) Uani d 1
C C9 0.61808(15) 0.70741(15) 0.84638(15) 0.0230(3) Uani d 1
H H9 0.6471 0.7150 0.9310 0.028 Uiso calc 1
C C10 0.53440(15) 0.84350(15) 0.78719(14) 0.0228(3) Uani d 1
C C11 0.42571(16) 0.83932(16) 0.70696(15) 0.0263(3) Uani d 1
H H11 0.4039 0.7434 0.6861 0.032 Uiso calc 1
C C12 0.34936(18) 0.97462(18) 0.65750(16) 0.0318(3) Uani d 1
H H12 0.2765 0.9708 0.6022 0.038 Uiso calc 1
C C13 0.37898(18) 1.11481(17) 0.68845(17) 0.0346(3) Uani d 1
H H13 0.3277 1.2072 0.6532 0.042 Uiso calc 1
C C14 0.48335(19) 1.12025(18) 0.7708(2) 0.0376(4) Uani d 1
H H14 0.5021 1.2161 0.7937 0.045 Uiso calc 1
C C15 0.56053(17) 0.98580(17) 0.81981(18) 0.0319(3) Uani d 1
H H15 0.6320 0.9903 0.8762 0.038 Uiso calc 1
C C16 0.86963(16) 0.20705(15) 0.93505(14) 0.0229(3) Uani d 1
H H16A 0.8936 0.1106 0.8952 0.027 Uiso calc 1
H H16B 0.7832 0.1831 1.0274 0.027 Uiso calc 1
C C17 1.01887(16) 0.25291(15) 0.96737(14) 0.0222(3) Uani d 1

loop_
_atom_site_aniso_label
_atom_site_aniso_U_11
_atom_site_aniso_U_22
_atom_site_aniso_U_33
_atom_site_aniso_U_12
_atom_site_aniso_U_13
_atom_site_aniso_U_23
S1 0.02793(18) 0.02328(18) 0.02754(18) 0.00799(12) -0.01553(13) -0.00721(12)
O1 0.0268(5) 0.0251(5) 0.0222(4) 0.0002(4) -0.0094(4) -0.0041(3)
O2 0.0276(5) 0.0275(5) 0.0256(5) -0.0022(4) -0.0124(4) -0.0007(4)
O3 0.0417(6) 0.0271(5) 0.0335(5) 0.0042(4) -0.0232(5) -0.0019(4)
N1 0.0226(5) 0.0191(5) 0.0218(5) 0.0035(4) -0.0101(4) -0.0029(4)
C1 0.0213(6) 0.0196(6) 0.0225(6) -0.0009(5) -0.0082(5) -0.0041(5)
C2 0.0232(6) 0.0237(6) 0.0306(7) 0.0037(5) -0.0104(5) -0.0059(5)
C3 0.0259(7) 0.0283(7) 0.0334(7) 0.0029(5) -0.0055(6) -0.0116(6)
C4 0.0328(7) 0.0307(7) 0.0251(7) -0.0020(6) -0.0062(6) -0.0089(5)
C5 0.0308(7) 0.0261(7) 0.0244(6) -0.0006(5) -0.0116(5) -0.0036(5)
C6 0.0230(6) 0.0190(6) 0.0246(6) 0.0001(5) -0.0091(5) -0.0040(5)
C7 0.0183(6) 0.0205(6) 0.0236(6) 0.0009(5) -0.0073(5) -0.0031(5)
C8 0.0187(6) 0.0200(6) 0.0225(6) -0.0007(5) -0.0072(5) -0.0032(5)
C9 0.0201(6) 0.0230(7) 0.0272(6) 0.0016(5) -0.0088(5) -0.0053(5)
C10 0.0197(6) 0.0207(6) 0.0265(6) 0.0026(5) -0.0046(5) -0.0046(5)
C11 0.0264(6) 0.0246(7) 0.0289(7) 0.0061(5) -0.0095(5) -0.0069(5)
C12 0.0297(7) 0.0339(8) 0.0305(7) 0.0104(6) -0.0105(6) -0.0038(6)
C13 0.0296(7) 0.0242(7) 0.0411(8) 0.0068(6) -0.0042(6) 0.0035(6)
C14 0.0306(7) 0.0202(7) 0.0595(10) 0.0005(6) -0.0096(7) -0.0071(6)
C15 0.0254(7) 0.0257(7) 0.0473(9) 0.0013(5) -0.0125(6) -0.0100(6)
C16 0.0259(6) 0.0195(6) 0.0236(6) 0.0027(5) -0.0107(5) -0.0007(5)
C17 0.0255(6) 0.0219(6) 0.0207(6) 0.0061(5) -0.0086(5) -0.0061(5)

loop_
_atom_type_symbol
_atom_type_description
_atom_type_scat_dispersion_real
_atom_type_scat_dispersion_imag
_atom_type_scat_source
C C 0.0181 0.0091 'International Tables Vol C Tables 4.2.6.8 and 6.1.1.4'
H H 0.0000 0.0000 'International Tables Vol C Tables 4.2.6.8 and 6.1.1.4'
N N 0.0311 0.0180 'International Tables Vol C Tables 4.2.6.8 and 6.1.1.4'
O O 0.0492 0.0322 'International Tables Vol C Tables 4.2.6.8 and 6.1.1.4'
S S 0.3331 0.5567 'International Tables Vol C Tables 4.2.6.8 and 6.1.1.4'

loop_
_geom_angle_atom_site_label_1
_geom_angle_atom_site_label_2
_geom_angle_atom_site_label_3
_geom_angle
C7 S1 C6 100.41(6)
C17 O2 H2A 109.4(14)
C8 N1 C1 124.44(10)
C8 N1 C16 114.83(10)
C1 N1 C16 119.46(10)
C6 C1 C2 118.67(12)
C6 C1 N1 120.63(11)
C2 C1 N1 120.71(11)
C3 C2 C1 120.52(12)
C3 C2 H2 119.7
C1 C2 H2 119.7
C4 C3 C2 120.62(13)
C4 C3 H3 119.7
C2 C3 H3 119.7
C5 C4 C3 119.30(13)
C5 C4 H4 120.4
C3 C4 H4 120.4
C4 C5 C6 120.59(13)
C4 C5 H5 119.7
C6 C5 H5 119.7
C5 C6 C1 120.28(12)
C5 C6 S1 117.61(10)
C1 C6 S1 122.06(10)
C9 C7 C8 117.37(12)
C9 C7 S1 123.59(10)
C8 C7 S1 118.80(9)
O1 C8 N1 119.20(11)
O1 C8 C7 120.81(11)
N1 C8 C7 119.97(11)
C7 C9 C10 129.89(13)
C7 C9 H9 115.1
C10 C9 H9 115.1
C11 C10 C15 118.42(12)
C11 C10 C9 124.55(12)
C15 C10 C9 116.96(12)
C12 C11 C10 120.45(13)
C12 C11 H11 119.8
C10 C11 H11 119.8
C13 C12 C11 120.32(14)
C13 C12 H12 119.8
C11 C12 H12 119.8
C12 C13 C14 119.93(13)
C12 C13 H13 120.0
C14 C13 H13 120.0
C13 C14 C15 120.01(14)
C13 C14 H14 120.0
C15 C14 H14 120.0
C14 C15 C10 120.83(14)
C14 C15 H15 119.6
C10 C15 H15 119.6
N1 C16 C17 115.04(11)
N1 C16 H16A 108.5
C17 C16 H16A 108.5
N1 C16 H16B 108.5
C17 C16 H16B 108.5
H16A C16 H16B 107.5
O3 C17 O2 124.70(13)
O3 C17 C16 121.37(12)
O2 C17 C16 113.93(11)

loop_
_geom_bond_atom_site_label_1
_geom_bond_atom_site_label_2
_geom_bond_distance
S1 C7 1.7519(13)
S1 C6 1.7546(13)
O1 C8 1.2376(16)
O2 C17 1.3282(17)
O2 H2A 0.92(2)
O3 C17 1.2052(16)
N1 C8 1.3729(16)
N1 C1 1.4242(16)
N1 C16 1.4637(15)
C1 C6 1.3954(18)
C1 C2 1.3970(18)
C2 C3 1.385(2)
C2 H2 0.9500
C3 C4 1.385(2)
C3 H3 0.9500
C4 C5 1.384(2)
C4 H4 0.9500
C5 C6 1.3923(19)
C5 H5 0.9500
C7 C9 1.3449(18)
C7 C8 1.4878(17)
C9 C10 1.4626(18)
C9 H9 0.9500
C10 C11 1.3976(19)
C10 C15 1.400(2)
C11 C12 1.3905(19)
C11 H11 0.9500
C12 C13 1.384(2)
C12 H12 0.9500
C13 C14 1.384(2)
C13 H13 0.9500
C14 C15 1.387(2)
C14 H14 0.9500
C15 H15 0.9500
C16 C17 1.5154(18)
C16 H16A 0.9900
C16 H16B 0.9900

loop_
_geom_hbond_atom_site_label_D
_geom_hbond_atom_site_label_H
_geom_hbond_atom_site_label_A
_geom_hbond_site_symmetry_A
_geom_hbond_distance_DH
_geom_hbond_distance_HA
_geom_hbond_distance_DA
_geom_hbond_angle_DHA
O2 H2A O1 2_767 0.92(2) 1.78(2) 2.6591(13) 161(2)
C16 H16A O3 2_757 0.99 2.47 3.3583(16) 149

loop_
_geom_torsion_atom_site_label_1
_geom_torsion_atom_site_label_2
_geom_torsion_atom_site_label_3
_geom_torsion_atom_site_label_4
_geom_torsion
C8 N1 C1 C6 -26.36(19)
C16 N1 C1 C6 167.24(12)
C8 N1 C1 C2 153.63(12)
C16 N1 C1 C2 -12.77(18)
C6 C1 C2 C3 -1.1(2)
N1 C1 C2 C3 178.87(12)
C1 C2 C3 C4 0.7(2)
C2 C3 C4 C5 0.5(2)
C3 C4 C5 C6 -1.2(2)
C4 C5 C6 C1 0.8(2)
C4 C5 C6 S1 -176.86(11)
C2 C1 C6 C5 0.36(19)
N1 C1 C6 C5 -179.65(12)
C2 C1 C6 S1 177.95(10)
N1 C1 C6 S1 -2.06(17)
C7 S1 C6 C5 -153.85(11)
C7 S1 C6 C1 28.50(12)
C6 S1 C7 C9 150.49(12)
C6 S1 C7 C8 -35.26(11)
C1 N1 C8 O1 -164.28(11)
C16 N1 C8 O1 2.69(17)
C1 N1 C8 C7 17.81(18)
C16 N1 C8 C7 -175.22(11)
C9 C7 C8 O1 13.88(18)
S1 C7 C8 O1 -160.73(10)
C9 C7 C8 N1 -168.25(12)
S1 C7 C8 N1 17.15(16)
C8 C7 C9 C10 -176.82(12)
S1 C7 C9 C10 -2.5(2)
C7 C9 C10 C11 27.5(2)
C7 C9 C10 C15 -155.58(14)
C15 C10 C11 C12 1.8(2)
C9 C10 C11 C12 178.69(13)
C10 C11 C12 C13 -0.6(2)
C11 C12 C13 C14 -0.9(2)
C12 C13 C14 C15 1.2(2)
C13 C14 C15 C10 0.0(2)
C11 C10 C15 C14 -1.5(2)
C9 C10 C15 C14 -178.61(14)
C8 N1 C16 C17 -72.15(14)
C1 N1 C16 C17 95.52(14)
N1 C16 C17 O3 171.05(12)
N1 C16 C17 O2 -8.42(16)

_cod_database_fobs_code 1543483
